data_4029234
loop_
_publ_author_name
'Iaroshenko, Viktor O'
'Gevorgyan, Ashot'
'Davydova, Olena'
'Villinger, Alexander'
'Langer, Peter'

_publ_section_title
;
 Regioselective and guided C-h activation of 4-nitropyrazoles.
;
_journal_issue 7
_journal_name_full 'The Journal of organic chemistry'
_journal_page_first 2906
_journal_page_last 2915
_journal_paper_doi 10.1021/jo4025418
_journal_volume 79
_journal_year 2014
_chemical_formula_moiety 'C12 H11 N3 O3'
_chemical_formula_sum 'C12 H11 N3 O3'
_chemical_formula_weight 245.24
_chemical_name_systematic
;
 ?
;
_space_group_IT_number 14
_symmetry_cell_setting monoclinic
_symmetry_Int_Tables_number 14
_symmetry_space_group_name_Hall '-P 2ybc'
_symmetry_space_group_name_H-M 'P 1 21/c 1'
_atom_sites_solution_hydrogens geom
_atom_sites_solution_primary direct
_atom_sites_solution_secondary difmap
_audit_creation_method SHELXL-97
_cell_angle_alpha 90.00
_cell_angle_beta 93.045(6)
_cell_angle_gamma 90.00
_cell_formula_units_Z 4
_cell_length_a 7.2879(12)
_cell_length_b 18.828(3)
_cell_length_c 8.5038(14)
_cell_measurement_reflns_used 2602
_cell_measurement_temperature 173(2)
_cell_measurement_theta_max 49.294
_cell_measurement_theta_min 5.262
_cell_volume 1165.2(3)
_computing_cell_refinement 'Bruker Apex V7.51A'
_computing_data_collection 'Bruker Apex V7.51A'
_computing_data_reduction 'Bruker SAINT'
_computing_molecular_graphics 'ORTEP-3v2.01 (Farrugia, 1997)'
_computing_publication_material SHELXL-97
_computing_structure_refinement 'SHELXL-97 (Sheldrick, 1997)'
_computing_structure_solution 'SHELXS-97 (Sheldrick, 1997)'
_diffrn_ambient_temperature 173(2)
_diffrn_measured_fraction_theta_full 0.997
_diffrn_measured_fraction_theta_max 0.997
_diffrn_measurement_device_type 'Bruker-Nonius Apex X8-CCD-diffractometer'
_diffrn_measurement_method 'phi and omega scans'
_diffrn_radiation_monochromator graphite
_diffrn_radiation_source 'sealed tube'
_diffrn_radiation_type MoK\a
_diffrn_radiation_wavelength 0.71073
_diffrn_reflns_av_R_equivalents 0.0486
_diffrn_reflns_av_sigmaI/netI 0.0620
_diffrn_reflns_limit_h_max 10
_diffrn_reflns_limit_h_min -7
_diffrn_reflns_limit_k_max 25
_diffrn_reflns_limit_k_min -26
_diffrn_reflns_limit_l_max 11
_diffrn_reflns_limit_l_min -11
_diffrn_reflns_number 16039
_diffrn_reflns_theta_full 30.00
_diffrn_reflns_theta_max 30.00
_diffrn_reflns_theta_min 3.00
_exptl_absorpt_coefficient_mu 0.103
_exptl_absorpt_correction_T_max 0.9948
_exptl_absorpt_correction_T_min 0.9726
_exptl_absorpt_correction_type multi-scan
_exptl_absorpt_process_details '(SADABS; Sheldrick, 2004)'
_exptl_crystal_colour colourless
_exptl_crystal_density_diffrn 1.398
_exptl_crystal_density_method 'not measured'
_exptl_crystal_description plate
_exptl_crystal_F_000 512
_exptl_crystal_size_max 0.27
_exptl_crystal_size_mid 0.15
_exptl_crystal_size_min 0.05
_refine_diff_density_max 0.310
_refine_diff_density_min -0.297
_refine_diff_density_rms 0.053
_refine_ls_extinction_method none
_refine_ls_goodness_of_fit_ref 1.018
_refine_ls_hydrogen_treatment constr
_refine_ls_matrix_type full
_refine_ls_number_parameters 165
_refine_ls_number_reflns 3387
_refine_ls_number_restraints 0
_refine_ls_restrained_S_all 1.018
_refine_ls_R_factor_all 0.1153
_refine_ls_R_factor_gt 0.0564
_refine_ls_shift/su_max 0.000
_refine_ls_shift/su_mean 0.000
_refine_ls_structure_factor_coef Fsqd
_refine_ls_weighting_details 'calc w=1/[\s^2^(Fo^2^)+(0.0543P)^2^+0.3514P] where P=(Fo^2^+2Fc^2^)/3'
_refine_ls_weighting_scheme calc
_refine_ls_wR_factor_gt 0.1127
_refine_ls_wR_factor_ref 0.1387
_reflns_number_gt 1997
_reflns_number_total 3387
_reflns_threshold_expression >2\s(I)
_cod_data_source_file jo4025418_si_002.cif
_cod_data_source_block is_ag407
_cod_depositor_comments
;Adding full bibliography for
 ./tmp-cod-update-bibliographies-12971/cifs/4029234.cif.
;
_cod_original_sg_symbol_H-M 'P 21/c'
_cod_database_code 4029234

loop_
_symmetry_equiv_pos_as_xyz
'x, y, z'
'-x, y+1/2, -z+1/2'
'-x, -y, -z'
'x, -y-1/2, z-1/2'

loop_
_atom_site_label
_atom_site_type_symbol
_atom_site_fract_x
_atom_site_fract_y
_atom_site_fract_z
_atom_site_U_iso_or_equiv
_atom_site_adp_type
_atom_site_occupancy
_atom_site_symmetry_multiplicity
_atom_site_calc_flag
_atom_site_refinement_flags
N1 N 0.2591(2) 0.53992(7) 0.45729(16) 0.0246(3) Uani 1 1 d .
N2 N 0.2021(2) 0.47108(8) 0.46450(17) 0.0294(4) Uani 1 1 d .
N3 N 0.2912(2) 0.51619(8) 0.87189(17) 0.0326(4) Uani 1 1 d .
O1 O 0.2545(3) 0.46209(8) 0.94378(17) 0.0656(6) Uani 1 1 d .
O2 O 0.3397(2) 0.57128(7) 0.93688(15) 0.0479(4) Uani 1 1 d .
O3 O 0.8865(2) 0.78835(7) 0.7930(2) 0.0513(4) Uani 1 1 d .
C1 C 0.3058(2) 0.56855(9) 0.59939(18) 0.0214(4) Uani 1 1 d .
C2 C 0.2745(3) 0.51347(9) 0.70454(19) 0.0239(4) Uani 1 1 d .
C3 C 0.2118(3) 0.45513(9) 0.6156(2) 0.0283(4) Uani 1 1 d .
H3 H 0.1806 0.4103 0.6581 0.034 Uiso 1 1 calc R
C4 C 0.2695(3) 0.57240(11) 0.3016(2) 0.0367(5) Uani 1 1 d .
H4A H 0.1625 0.6031 0.2805 0.055 Uiso 1 1 calc R
H4B H 0.2709 0.5351 0.2214 0.055 Uiso 1 1 calc R
H4C H 0.3821 0.6007 0.2988 0.055 Uiso 1 1 calc R
C5 C 0.3816(2) 0.64095(9) 0.61826(19) 0.0228(4) Uani 1 1 d .
C6 C 0.5542(2) 0.65057(9) 0.69375(19) 0.0225(4) Uani 1 1 d .
H6 H 0.6178 0.6109 0.7391 0.027 Uiso 1 1 calc R
C7 C 0.6347(2) 0.71764(9) 0.70355(19) 0.0240(4) Uani 1 1 d .
C8 C 0.5405(3) 0.77547(9) 0.6380(2) 0.0314(4) Uani 1 1 d .
H8 H 0.5947 0.8213 0.6432 0.038 Uiso 1 1 calc R
C9 C 0.3677(3) 0.76639(10) 0.5652(2) 0.0379(5) Uani 1 1 d .
H9 H 0.3030 0.8063 0.5222 0.045 Uiso 1 1 calc R
C10 C 0.2884(3) 0.69961(9) 0.5545(2) 0.0316(4) Uani 1 1 d .
H10 H 0.1701 0.6938 0.5036 0.038 Uiso 1 1 calc R
C11 C 0.8225(3) 0.72882(10) 0.7799(2) 0.0309(4) Uani 1 1 d .
C12 C 0.9297(3) 0.66558(11) 0.8383(3) 0.0440(6) Uani 1 1 d .
H12A H 1.0582 0.6792 0.8608 0.066 Uiso 1 1 calc R
H12B H 0.9234 0.6283 0.7577 0.066 Uiso 1 1 calc R
H12C H 0.8779 0.6477 0.9347 0.066 Uiso 1 1 calc R

loop_
_atom_site_aniso_label
_atom_site_aniso_U_11
_atom_site_aniso_U_22
_atom_site_aniso_U_33
_atom_site_aniso_U_23
_atom_site_aniso_U_13
_atom_site_aniso_U_12
N1 0.0288(8) 0.0258(8) 0.0190(7) -0.0021(5) 0.0004(6) -0.0009(7)
N2 0.0324(9) 0.0251(8) 0.0305(8) -0.0072(6) -0.0008(7) -0.0010(7)
N3 0.0514(11) 0.0226(8) 0.0239(8) 0.0041(6) 0.0019(7) -0.0002(8)
O1 0.1296(17) 0.0349(9) 0.0319(8) 0.0126(6) 0.0012(9) -0.0191(10)
O2 0.0904(13) 0.0321(8) 0.0208(7) -0.0034(6) 0.0006(7) -0.0116(8)
O3 0.0421(9) 0.0262(8) 0.0839(12) -0.0088(7) -0.0135(8) -0.0063(7)
C1 0.0227(9) 0.0222(8) 0.0193(8) -0.0015(6) 0.0003(6) 0.0017(8)
C2 0.0294(10) 0.0219(8) 0.0201(8) 0.0007(6) -0.0009(7) 0.0017(8)
C3 0.0322(10) 0.0218(9) 0.0309(10) 0.0003(7) 0.0007(8) 0.0014(8)
C4 0.0473(13) 0.0455(12) 0.0174(9) 0.0018(8) 0.0016(8) -0.0021(11)
C5 0.0281(10) 0.0203(8) 0.0202(8) 0.0008(6) 0.0020(7) 0.0001(8)
C6 0.0273(9) 0.0188(8) 0.0216(8) 0.0001(6) 0.0013(7) 0.0023(8)
C7 0.0269(10) 0.0205(8) 0.0247(9) -0.0025(6) 0.0021(7) 0.0007(8)
C8 0.0388(12) 0.0193(9) 0.0359(10) 0.0021(7) -0.0003(9) -0.0033(9)
C9 0.0439(13) 0.0224(9) 0.0459(12) 0.0103(8) -0.0115(10) 0.0020(9)
C10 0.0333(11) 0.0275(10) 0.0330(10) 0.0048(7) -0.0087(8) 0.0011(9)
C11 0.0304(11) 0.0254(9) 0.0366(10) -0.0053(7) 0.0000(8) -0.0013(9)
C12 0.0342(12) 0.0314(11) 0.0645(15) -0.0013(10) -0.0145(11) -0.0009(10)

loop_
_atom_type_symbol
_atom_type_description
_atom_type_scat_dispersion_real
_atom_type_scat_dispersion_imag
_atom_type_scat_source
C C 0.0033 0.0016 'International Tables Vol C Tables 4.2.6.8 and 6.1.1.4'
H H 0.0000 0.0000 'International Tables Vol C Tables 4.2.6.8 and 6.1.1.4'
N N 0.0061 0.0033 'International Tables Vol C Tables 4.2.6.8 and 6.1.1.4'
O O 0.0106 0.0060 'International Tables Vol C Tables 4.2.6.8 and 6.1.1.4'

loop_
_geom_angle_atom_site_label_1
_geom_angle_atom_site_label_2
_geom_angle_atom_site_label_3
_geom_angle
C1 N1 N2 113.71(14)
C1 N1 C4 128.32(15)
N2 N1 C4 117.92(14)
C3 N2 N1 105.05(14)
O2 N3 O1 123.17(16)
O2 N3 C2 119.44(14)
O1 N3 C2 117.39(15)
N1 C1 C2 103.58(14)
N1 C1 C5 122.74(14)
C2 C1 C5 133.57(15)
C1 C2 C3 107.30(15)
C1 C2 N3 127.29(15)
C3 C2 N3 125.30(15)
N2 C3 C2 110.35(15)
N2 C3 H3 124.8
C2 C3 H3 124.8
N1 C4 H4A 109.5
N1 C4 H4B 109.5
H4A C4 H4B 109.5
N1 C4 H4C 109.5
H4A C4 H4C 109.5
H4B C4 H4C 109.5
C10 C5 C6 119.10(16)
C10 C5 C1 121.24(16)
C6 C5 C1 119.56(15)
C7 C6 C5 120.83(16)
C7 C6 H6 119.6
C5 C6 H6 119.6
C8 C7 C6 119.29(17)
C8 C7 C11 119.00(16)
C6 C7 C11 121.70(16)
C9 C8 C7 120.11(17)
C9 C8 H8 119.9
C7 C8 H8 119.9
C8 C9 C10 120.54(17)
C8 C9 H9 119.7
C10 C9 H9 119.7
C9 C10 C5 120.12(18)
C9 C10 H10 119.9
C5 C10 H10 119.9
O3 C11 C12 120.77(18)
O3 C11 C7 120.42(17)
C12 C11 C7 118.80(16)
C11 C12 H12A 109.5
C11 C12 H12B 109.5
H12A C12 H12B 109.5
C11 C12 H12C 109.5
H12A C12 H12C 109.5
H12B C12 H12C 109.5

loop_
_geom_bond_atom_site_label_1
_geom_bond_atom_site_label_2
_geom_bond_distance
N1 C1 1.350(2)
N1 N2 1.3636(19)
N1 C4 1.464(2)
N2 C3 1.318(2)
N3 O2 1.2186(19)
N3 O1 1.2248(19)
N3 C2 1.423(2)
O3 C11 1.217(2)
C1 C2 1.396(2)
C1 C5 1.476(2)
C2 C3 1.397(2)
C3 H3 0.9500
C4 H4A 0.9800
C4 H4B 0.9800
C4 H4C 0.9800
C5 C10 1.391(2)
C5 C6 1.394(3)
C6 C7 1.393(2)
C6 H6 0.9500
C7 C8 1.388(2)
C7 C11 1.498(3)
C8 C9 1.384(3)
C8 H8 0.9500
C9 C10 1.385(3)
C9 H9 0.9500
C10 H10 0.9500
C11 C12 1.495(3)
C12 H12A 0.9800
C12 H12B 0.9800
C12 H12C 0.9800

loop_
_geom_torsion_atom_site_label_1
_geom_torsion_atom_site_label_2
_geom_torsion_atom_site_label_3
_geom_torsion_atom_site_label_4
_geom_torsion
C1 N1 N2 C3 0.2(2)
C4 N1 N2 C3 177.91(16)
N2 N1 C1 C2 -0.4(2)
C4 N1 C1 C2 -177.80(17)
N2 N1 C1 C5 176.31(15)
C4 N1 C1 C5 -1.1(3)
N1 C1 C2 C3 0.4(2)
C5 C1 C2 C3 -175.76(18)
N1 C1 C2 N3 -175.97(17)
C5 C1 C2 N3 7.9(3)
O2 N3 C2 C1 -0.9(3)
O1 N3 C2 C1 178.8(2)
O2 N3 C2 C3 -176.61(19)
O1 N3 C2 C3 3.1(3)
N1 N2 C3 C2 0.1(2)
C1 C2 C3 N2 -0.3(2)
N3 C2 C3 N2 176.15(17)
N1 C1 C5 C10 55.6(2)
C2 C1 C5 C10 -128.9(2)
N1 C1 C5 C6 -120.90(18)
C2 C1 C5 C6 54.7(3)
C10 C5 C6 C7 -1.0(2)
C1 C5 C6 C7 175.48(14)
C5 C6 C7 C8 0.5(2)
C5 C6 C7 C11 -178.14(16)
C6 C7 C8 C9 0.6(3)
C11 C7 C8 C9 179.26(18)
C7 C8 C9 C10 -1.1(3)
C8 C9 C10 C5 0.5(3)
C6 C5 C10 C9 0.6(3)
C1 C5 C10 C9 -175.90(17)
C8 C7 C11 O3 4.6(3)
C6 C7 C11 O3 -176.81(17)
C8 C7 C11 C12 -174.96(18)
C6 C7 C11 C12 3.6(3)
